data_4503785
loop_
_publ_author_name
'Chen, Yang'
'Li, Hong-Xi'
'Liu, Dong'
'Liu, Lei-Lei'
'Li, Ni-Ya'
'Ye, Huan-Ying'
'Zhang, Yong'
'Lang, Jian-Ping'

_publ_section_title
;
 Solvent Effects on the Assembly of [Cu2I2]- or [Cu4I4]-Based Coordination
 Polymers: Isolation, Structures, and Luminescent Properties
;
_journal_issue 10
_journal_name_full 'Crystal Growth &amp; Design'
_journal_page_first 3810
_journal_paper_doi 10.1021/cg8004568
_journal_volume 8
_journal_year 2008
_chemical_formula_moiety 'C13 H14 Cu I N2'
_chemical_formula_sum 'C13 H14 Cu I N2'
_chemical_formula_weight 388.71
_chemical_name_systematic
; 
 ? 
;
_space_group_IT_number 12
_symmetry_cell_setting monoclinic
_symmetry_space_group_name_Hall '-C 2y'
_symmetry_space_group_name_H-M 'C 1 2/m 1'
_atom_sites_solution_hydrogens geom
_atom_sites_solution_primary direct
_atom_sites_solution_secondary difmap
_audit_creation_method SHELXL-97
_cell_angle_alpha 90.00
_cell_angle_beta 93.52(3)
_cell_angle_gamma 90.00
_cell_formula_units_Z 4
_cell_length_a 16.283(3)
_cell_length_b 13.068(3)
_cell_length_c 8.4025(17)
_cell_measurement_reflns_used 2492
_cell_measurement_temperature 293(2)
_cell_measurement_theta_max 25.3491
_cell_measurement_theta_min 3.0863
_cell_volume 1784.6(6)
_computing_cell_refinement 'CrystalClear, Ver. 1.30 (Rigaku/MSC, 2001)'
_computing_data_collection 'CrystalClear, Ver. 1.30 (Rigaku/MSC, 2001)'
_computing_data_reduction 'CrystalStructure, Ver. 3.60 (Rigaku/MSC, 2004)'
_computing_molecular_graphics 'ORTEPII (Johnson, 1976)'
_computing_publication_material SHELXL97
_computing_structure_refinement 'SHELXL-97 (Sheldrick, 1997)'
_computing_structure_solution 'SHELXS-97 (Sheldrick, 1990)'
_diffrn_ambient_temperature 293(2)
_diffrn_measured_fraction_theta_full 0.993
_diffrn_measured_fraction_theta_max 0.993
_diffrn_measurement_device_type 'Rigaku MercuryCCD area detector'
_diffrn_measurement_method \w
_diffrn_radiation_monochromator graphite
_diffrn_radiation_source 'fine-focus sealed tube'
_diffrn_radiation_type MoK\a
_diffrn_radiation_wavelength 0.71073
_diffrn_reflns_av_R_equivalents 0.0686
_diffrn_reflns_av_sigmaI/netI 0.0570
_diffrn_reflns_limit_h_max 19
_diffrn_reflns_limit_h_min -17
_diffrn_reflns_limit_k_max 15
_diffrn_reflns_limit_k_min -15
_diffrn_reflns_limit_l_max 10
_diffrn_reflns_limit_l_min -10
_diffrn_reflns_number 8361
_diffrn_reflns_theta_full 25.34
_diffrn_reflns_theta_max 25.34
_diffrn_reflns_theta_min 3.09
_diffrn_standards_decay_% 0
_diffrn_standards_interval_count 0
_diffrn_standards_interval_time 0
_diffrn_standards_number 0
_exptl_absorpt_coefficient_mu 2.938
_exptl_absorpt_correction_T_max 0.6670
_exptl_absorpt_correction_T_min 0.5911
_exptl_absorpt_correction_type multi-scan
_exptl_absorpt_process_details 'Jacobson, R. (1998) Private communication to Rigaku Company, Tokyo, Japan.'
_exptl_crystal_colour Yellow
_exptl_crystal_density_diffrn 1.447
_exptl_crystal_density_method 'not measured'
_exptl_crystal_description Block
_exptl_crystal_F_000 752
_exptl_crystal_size_max 0.20
_exptl_crystal_size_mid 0.20
_exptl_crystal_size_min 0.15
_refine_diff_density_max 1.301
_refine_diff_density_min -0.553
_refine_diff_density_rms 0.158
_refine_ls_extinction_method none
_refine_ls_goodness_of_fit_ref 1.042
_refine_ls_hydrogen_treatment constr
_refine_ls_matrix_type full
_refine_ls_number_parameters 82
_refine_ls_number_reflns 1712
_refine_ls_number_restraints 0
_refine_ls_restrained_S_all 1.042
_refine_ls_R_factor_all 0.1083
_refine_ls_R_factor_gt 0.0820
_refine_ls_shift/su_max 0.000
_refine_ls_shift/su_mean 0.000
_refine_ls_structure_factor_coef Fsqd
_refine_ls_weighting_details 'calc w=1/[\s^2^(Fo^2^)+(0.0921P)^2^+27.8003P] where P=(Fo^2^+2Fc^2^)/3'
_refine_ls_weighting_scheme calc
_refine_ls_wR_factor_gt 0.1926
_refine_ls_wR_factor_ref 0.2097
_reflns_number_gt 1288
_reflns_number_total 1712
_reflns_threshold_expression >2sigma(I)
_cod_data_source_file cg8004568_si_002.cif
_cod_data_source_block '[CuI(bpp)]n'
_cod_depositor_comments
;
The following automatic conversions were performed:

'_symmetry_cell_setting' value 'Monoclinic' changed to 'monoclinic'
according to /home/saulius/struct/CIF-dictionaries/cif_core.dic
dictionary named 'cif_core.dic' version 2.4.1 from 2010-06-29.

Automatic conversion script
Id: cif_fix_values 1715 2011-07-08 13:25:40Z adriana 
;
_cod_original_sg_symbol_H-M 'C 2/m'
_cod_database_code 4503785

loop_
_symmetry_equiv_pos_as_xyz
'x, y, z'
'-x, y, -z'
'x+1/2, y+1/2, z'
'-x+1/2, y+1/2, -z'
'-x, -y, -z'
'x, -y, z'
'-x+1/2, -y+1/2, -z'
'x+1/2, -y+1/2, z'

loop_
_atom_site_label
_atom_site_type_symbol
_atom_site_fract_x
_atom_site_fract_y
_atom_site_fract_z
_atom_site_U_iso_or_equiv
_atom_site_adp_type
_atom_site_occupancy
_atom_site_symmetry_multiplicity
_atom_site_calc_flag
_atom_site_refinement_flags
I1 I 0.09682(6) 0.5000 0.31381(13) 0.0642(5) Uani 1 2 d S
Cu1 Cu 0.06254(12) 0.5000 0.6144(2) 0.0569(6) Uani 1 2 d S
N1 N 0.1131(6) 0.3706(6) 0.7223(10) 0.053(2) Uani 1 1 d .
C1 C 0.1778(8) 0.3240(10) 0.6716(15) 0.072(3) Uani 1 1 d .
H1 H 0.2024 0.3509 0.5837 0.086 Uiso 1 1 calc R
C2 C 0.2109(8) 0.2375(10) 0.7419(16) 0.073(3) Uani 1 1 d .
H2 H 0.2574 0.2083 0.7019 0.088 Uiso 1 1 calc R
C3 C 0.1768(7) 0.1934(8) 0.8698(13) 0.056(3) Uani 1 1 d .
C4 C 0.1106(8) 0.2442(9) 0.9227(15) 0.071(3) Uani 1 1 d .
H4 H 0.0845 0.2191 1.0100 0.085 Uiso 1 1 calc R
C5 C 0.0821(8) 0.3319(10) 0.8486(16) 0.075(4) Uani 1 1 d .
H5 H 0.0381 0.3656 0.8907 0.090 Uiso 1 1 calc R
C6 C 0.2088(8) 0.0963(8) 0.9448(15) 0.065(3) Uani 1 1 d .
H6A H 0.1958 0.0952 1.0559 0.078 Uiso 1 1 calc R
H6B H 0.2682 0.0948 0.9412 0.078 Uiso 1 1 calc R
C7 C 0.1723(11) 0.0000 0.861(2) 0.062(4) Uani 1 2 d S
H7A H 0.1853 0.0000 0.7496 0.075 Uiso 1 2 calc SR
H7B H 0.1129 0.0000 0.8651 0.075 Uiso 1 2 calc SR

loop_
_atom_site_aniso_label
_atom_site_aniso_U_11
_atom_site_aniso_U_22
_atom_site_aniso_U_33
_atom_site_aniso_U_23
_atom_site_aniso_U_13
_atom_site_aniso_U_12
I1 0.0563(7) 0.0739(8) 0.0634(7) 0.000 0.0123(5) 0.000
Cu1 0.0659(12) 0.0418(10) 0.0636(12) 0.000 0.0082(9) 0.000
N1 0.062(5) 0.040(5) 0.056(5) 0.000(4) 0.012(4) 0.002(4)
C1 0.085(9) 0.066(8) 0.066(7) 0.013(6) 0.021(6) 0.017(7)
C2 0.076(8) 0.061(8) 0.086(9) 0.001(7) 0.024(7) 0.017(6)
C3 0.058(6) 0.044(6) 0.066(7) 0.005(5) -0.006(5) 0.000(5)
C4 0.079(8) 0.064(8) 0.072(7) 0.023(6) 0.025(6) 0.022(7)
C5 0.068(7) 0.075(8) 0.083(8) 0.012(7) 0.025(7) 0.033(7)
C6 0.073(7) 0.038(6) 0.080(8) 0.000(5) -0.016(6) 0.006(5)
C7 0.073(11) 0.043(8) 0.068(10) 0.000 -0.023(8) 0.000

loop_
_atom_type_symbol
_atom_type_description
_atom_type_scat_dispersion_real
_atom_type_scat_dispersion_imag
_atom_type_scat_source
C C 0.0033 0.0016 'International Tables Vol C Tables 4.2.6.8 and 6.1.1.4'
Cu Cu 0.3201 1.2651 'International Tables Vol C Tables 4.2.6.8 and 6.1.1.4'
I I -0.4742 1.8119 'International Tables Vol C Tables 4.2.6.8 and 6.1.1.4'
N N 0.0061 0.0033 'International Tables Vol C Tables 4.2.6.8 and 6.1.1.4'
H H 0.0000 0.0000 'International Tables Vol C Tables 4.2.6.8 and 6.1.1.4'

loop_
_geom_angle_atom_site_label_1
_geom_angle_atom_site_label_2
_geom_angle_atom_site_label_3
_geom_angle
_geom_angle_site_symmetry_1
_geom_angle_site_symmetry_3
Cu1 I1 Cu1 61.31(8) . 5_566
N1 Cu1 N1 109.9(5) 6_565 .
N1 Cu1 I1 108.7(2) 6_565 .
N1 Cu1 I1 108.7(2) . .
N1 Cu1 I1 105.3(2) 6_565 5_566
N1 Cu1 I1 105.3(2) . 5_566
I1 Cu1 I1 118.69(8) . 5_566
N1 Cu1 Cu1 124.9(2) 6_565 5_566
N1 Cu1 Cu1 124.9(2) . 5_566
I1 Cu1 Cu1 60.80(8) . 5_566
I1 Cu1 Cu1 57.89(8) 5_566 5_566
C5 N1 C1 116.3(10) . .
C5 N1 Cu1 120.7(8) . .
C1 N1 Cu1 123.0(8) . .
N1 C1 C2 123.1(11) . .
N1 C1 H1 118.5 . .
C2 C1 H1 118.5 . .
C3 C2 C1 121.3(11) . .
C3 C2 H2 119.4 . .
C1 C2 H2 119.4 . .
C4 C3 C2 114.7(10) . .
C4 C3 C6 122.6(11) . .
C2 C3 C6 122.7(11) . .
C3 C4 C5 120.8(11) . .
C3 C4 H4 119.6 . .
C5 C4 H4 119.6 . .
N1 C5 C4 123.8(11) . .
N1 C5 H5 118.1 . .
C4 C5 H5 118.1 . .
C3 C6 C7 112.6(9) . .
C3 C6 H6A 109.1 . .
C7 C6 H6A 109.1 . .
C3 C6 H6B 109.1 . .
C7 C6 H6B 109.1 . .
H6A C6 H6B 107.8 . .
C6 C7 C6 109.1(12) . 6
C6 C7 H7A 109.9 . .
C6 C7 H7A 109.9 6 .
C6 C7 H7B 109.9 . .
C6 C7 H7B 109.9 6 .
H7A C7 H7B 108.3 . .

loop_
_geom_bond_atom_site_label_1
_geom_bond_atom_site_label_2
_geom_bond_distance
_geom_bond_site_symmetry_2
I1 Cu1 2.620(2) .
I1 Cu1 2.700(2) 5_566
Cu1 N1 2.066(9) 6_565
Cu1 N1 2.066(9) .
Cu1 I1 2.700(2) 5_566
Cu1 Cu1 2.713(4) 5_566
N1 C5 1.305(15) .
N1 C1 1.310(14) .
C1 C2 1.371(17) .
C1 H1 0.9300 .
C2 C3 1.368(16) .
C2 H2 0.9300 .
C3 C4 1.363(15) .
C3 C6 1.496(15) .
C4 C5 1.372(16) .
C4 H4 0.9300 .
C5 H5 0.9300 .
C6 C7 1.545(14) .
C6 H6A 0.9700 .
C6 H6B 0.9700 .
C7 C6 1.545(14) 6
C7 H7A 0.9700 .
C7 H7B 0.9700 .
